data_2226308
loop_
_publ_author_name
'Sun, Su-Xia'
'Zhang, Hao'
'Cheng, Xian-Chao'
'Wang, Run-Ling'
'Dong, Wei-Li'

_publ_section_title
;
 1-(4-Methoxyphenyl)imidazolidine-2,4-dione
;
_journal_coeditor_code TK2669
_journal_issue 6
_journal_name_full 'Acta Crystallographica Section E'
_journal_page_first o1308
_journal_paper_doi 10.1107/S1600536810016478
_journal_volume 66
_journal_year 2010
_chemical_formula_iupac 'C10 H10 N2 O3'
_chemical_formula_moiety 'C10 H10 N2 O3'
_chemical_formula_sum 'C10 H10 N2 O3'
_chemical_formula_weight 206.20
_chemical_name_systematic
;
1-(4-Methoxyphenyl)imidazolidine-2,4-dione
;
_space_group_IT_number 14
_symmetry_cell_setting monoclinic
_symmetry_space_group_name_Hall '-P 2ybc'
_symmetry_space_group_name_H-M 'P 1 21/c 1'
_atom_sites_solution_hydrogens geom
_atom_sites_solution_primary direct
_atom_sites_solution_secondary difmap
_audit_creation_method SHELXL-97
_cell_angle_alpha 90.00
_cell_angle_beta 93.91(3)
_cell_angle_gamma 90.00
_cell_formula_units_Z 4
_cell_length_a 4.9993(10)
_cell_length_b 6.1566(12)
_cell_length_c 30.052(6)
_cell_measurement_reflns_used 196
_cell_measurement_temperature 113(2)
_cell_measurement_theta_max 27.878
_cell_measurement_theta_min 2.039
_cell_volume 922.8(3)
_computing_cell_refinement 'CrystalClear (Rigaku/MSC, 2005)'
_computing_data_collection 'CrystalClear (Rigaku/MSC, 2005)'
_computing_data_reduction 'CrystalClear (Rigaku/MSC, 2005)'
_computing_molecular_graphics 'SHELXTL (Sheldrick, 2008)'
_computing_publication_material 'SHELXTL (Sheldrick, 2008)'
_computing_structure_refinement 'SHELXTL (Sheldrick, 2008)'
_computing_structure_solution 'SHELXTL (Sheldrick, 2008)'
_diffrn_ambient_temperature 113(2)
_diffrn_detector_area_resol_mean 7.31
_diffrn_measured_fraction_theta_full 0.996
_diffrn_measured_fraction_theta_max 0.996
_diffrn_measurement_device_type 'Rigaku Saturn CCD area-detector'
_diffrn_measurement_method '\w and \f scans'
_diffrn_radiation_monochromator multilayer
_diffrn_radiation_source 'rotating anode'
_diffrn_radiation_type MoK\a
_diffrn_radiation_wavelength 0.71073
_diffrn_reflns_av_R_equivalents 0.0782
_diffrn_reflns_av_sigmaI/netI 0.0969
_diffrn_reflns_limit_h_max 4
_diffrn_reflns_limit_h_min -6
_diffrn_reflns_limit_k_max 7
_diffrn_reflns_limit_k_min -8
_diffrn_reflns_limit_l_max 39
_diffrn_reflns_limit_l_min -34
_diffrn_reflns_number 6955
_diffrn_reflns_theta_full 27.87
_diffrn_reflns_theta_max 27.87
_diffrn_reflns_theta_min 2.72
_diffrn_standards_decay_% 0
_diffrn_standards_interval_count 0
_diffrn_standards_interval_time 0
_diffrn_standards_number 0
_exptl_absorpt_coefficient_mu 0.112
_exptl_absorpt_correction_T_max 0.9889
_exptl_absorpt_correction_T_min 0.9737
_exptl_absorpt_correction_type multi-scan
_exptl_absorpt_process_details '(CrystalClear; Rigaku/MSC, 2005)'
_exptl_crystal_colour colourless
_exptl_crystal_density_diffrn 1.484
_exptl_crystal_density_method 'not measured'
_exptl_crystal_description prism
_exptl_crystal_F_000 432
_exptl_crystal_size_max 0.24
_exptl_crystal_size_mid 0.12
_exptl_crystal_size_min 0.10
_refine_diff_density_max 0.436
_refine_diff_density_min -0.403
_refine_ls_extinction_coef 1.95(8)
_refine_ls_extinction_expression Fc^*^=kFc[1+0.001xFc^2^\l^3^/sin(2\q)]^-1/4^
_refine_ls_extinction_method 'SHELXTL (Sheldrick, 2008)'
_refine_ls_goodness_of_fit_ref 1.054
_refine_ls_hydrogen_treatment mixed
_refine_ls_matrix_type full
_refine_ls_number_parameters 142
_refine_ls_number_reflns 2203
_refine_ls_number_restraints 1
_refine_ls_restrained_S_all 1.054
_refine_ls_R_factor_all 0.0776
_refine_ls_R_factor_gt 0.0643
_refine_ls_shift/su_max 0.001
_refine_ls_shift/su_mean 0.000
_refine_ls_structure_factor_coef Fsqd
_refine_ls_weighting_details 'calc w=1/[\s^2^(Fo^2^)+(0.0718P)^2^] where P=(Fo^2^+2Fc^2^)/3'
_refine_ls_weighting_scheme calc
_refine_ls_wR_factor_gt 0.1423
_refine_ls_wR_factor_ref 0.1509
_reflns_number_gt 1507
_reflns_number_total 2203
_reflns_threshold_expression I>2sigma(I)
_cod_data_source_file tk2669.cif
_cod_data_source_block I
_cod_depositor_comments
;
The following automatic conversions were performed:
'_symmetry_cell_setting' value 'Monoclinic' changed to 'monoclinic'
according to '/home/saulius/struct/CIF-dictionaries/cif_core.dic'
dictionary named 'cif_core.dic' version 2.4.1 from 2010-06-29.

Automatic conversion script
Id: cif_fix_enum 1527 2010-12-29 10:47:43Z saulius 
;
_cod_original_sg_symbol_H-M 'P 21/c'
_cod_database_code 2226308
_cod_database_fobs_code 2226308

loop_
_symmetry_equiv_pos_as_xyz
'x, y, z'
'-x, y+1/2, -z+1/2'
'-x, -y, -z'
'x, -y-1/2, z-1/2'

loop_
_atom_site_type_symbol
_atom_site_label
_atom_site_fract_x
_atom_site_fract_y
_atom_site_fract_z
_atom_site_U_iso_or_equiv
_atom_site_adp_type
_atom_site_calc_flag
_atom_site_refinement_flags
_atom_site_occupancy
_atom_site_disorder_assembly
_atom_site_disorder_group
O O1 0.1590(2) 0.2744(2) 0.50596(4) 0.0270(4) Uani d . 1 . .
O O2 0.4023(2) -0.2177(2) 0.40235(4) 0.0286(4) Uani d . 1 . .
O O3 1.2460(3) 0.2947(2) 0.28363(4) 0.0303(4) Uani d . 1 . .
N N1 0.2393(3) -0.0069(2) 0.45821(5) 0.0232(4) Uani d D 1 . .
N N2 0.5536(3) 0.1341(2) 0.41800(5) 0.0217(4) Uani d . 1 . .
C C1 0.2749(3) 0.1953(3) 0.47530(6) 0.0221(4) Uani d . 1 . .
C C2 0.4866(3) 0.3027(3) 0.44955(5) 0.0213(4) Uani d . 1 . .
H H2A 0.4155 0.4340 0.4338 0.026 Uiso calc R 1 . .
H H2B 0.6448 0.3433 0.4694 0.026 Uiso calc R 1 . .
C C3 0.4027(3) -0.0471(3) 0.42284(6) 0.0221(4) Uani d . 1 . .
C C4 0.7341(3) 0.1737(3) 0.38439(5) 0.0209(4) Uani d . 1 . .
C C5 0.7790(3) 0.0195(3) 0.35134(6) 0.0265(4) Uani d . 1 . .
H H5 0.6900 -0.1168 0.3514 0.032 Uiso calc R 1 . .
C C6 0.9526(3) 0.0659(3) 0.31876(6) 0.0272(5) Uani d . 1 . .
H H6 0.9814 -0.0391 0.2964 0.033 Uiso calc R 1 . .
C C7 1.0854(3) 0.2637(3) 0.31826(6) 0.0236(4) Uani d . 1 . .
C C8 1.0464(3) 0.4155(3) 0.35116(6) 0.0244(4) Uani d . 1 . .
H H8 1.1385 0.5505 0.3513 0.029 Uiso calc R 1 . .
C C9 0.8710(3) 0.3692(3) 0.38415(6) 0.0230(4) Uani d . 1 . .
H H9 0.8452 0.4735 0.4068 0.028 Uiso calc R 1 . .
C C10 1.3963(4) 0.4914(3) 0.28380(7) 0.0339(5) Uani d . 1 . .
H H10A 1.2732 0.6153 0.2811 0.051 Uiso calc R 1 . .
H H10B 1.5108 0.4915 0.2586 0.051 Uiso calc R 1 . .
H H10C 1.5082 0.5027 0.3118 0.051 Uiso calc R 1 . .
H H1 0.113(3) -0.100(3) 0.4673(7) 0.045(6) Uiso d D 1 . .

loop_
_atom_site_aniso_label
_atom_site_aniso_U_11
_atom_site_aniso_U_22
_atom_site_aniso_U_33
_atom_site_aniso_U_12
_atom_site_aniso_U_13
_atom_site_aniso_U_23
O1 0.0294(7) 0.0210(8) 0.0312(7) -0.0022(5) 0.0070(5) -0.0019(6)
O2 0.0365(7) 0.0170(8) 0.0321(7) -0.0036(5) 0.0020(5) -0.0035(5)
O3 0.0331(7) 0.0295(9) 0.0295(7) -0.0001(5) 0.0103(5) -0.0008(6)
N1 0.0260(7) 0.0171(9) 0.0264(8) -0.0035(5) 0.0012(6) 0.0003(6)
N2 0.0269(8) 0.0151(8) 0.0232(8) -0.0022(5) 0.0035(6) -0.0020(6)
C1 0.0243(8) 0.0183(10) 0.0231(8) -0.0002(6) -0.0027(6) 0.0020(7)
C2 0.0263(8) 0.0152(9) 0.0226(9) -0.0019(6) 0.0031(6) -0.0019(7)
C3 0.0253(8) 0.0171(10) 0.0235(9) -0.0010(6) -0.0022(6) 0.0001(7)
C4 0.0226(8) 0.0184(10) 0.0212(8) 0.0021(6) -0.0006(6) 0.0015(7)
C5 0.0320(9) 0.0181(10) 0.0295(10) -0.0007(7) 0.0022(7) -0.0018(7)
C6 0.0339(10) 0.0229(10) 0.0249(9) 0.0025(7) 0.0026(7) -0.0038(8)
C7 0.0219(9) 0.0259(11) 0.0229(9) 0.0041(6) 0.0011(6) 0.0022(7)
C8 0.0256(9) 0.0216(10) 0.0259(9) -0.0029(6) -0.0004(7) 0.0004(7)
C9 0.0267(9) 0.0193(10) 0.0226(8) -0.0008(6) -0.0001(6) -0.0020(7)
C10 0.0310(10) 0.0359(13) 0.0353(11) -0.0048(8) 0.0067(8) 0.0036(9)

loop_
_atom_type_symbol
_atom_type_description
_atom_type_scat_dispersion_real
_atom_type_scat_dispersion_imag
_atom_type_scat_source
C C 0.0033 0.0016 'International Tables Vol C Tables 4.2.6.8 and 6.1.1.4'
H H 0.0000 0.0000 'International Tables Vol C Tables 4.2.6.8 and 6.1.1.4'
N N 0.0061 0.0033 'International Tables Vol C Tables 4.2.6.8 and 6.1.1.4'
O O 0.0106 0.0060 'International Tables Vol C Tables 4.2.6.8 and 6.1.1.4'

loop_
_geom_angle_atom_site_label_1
_geom_angle_atom_site_label_2
_geom_angle_atom_site_label_3
_geom_angle_site_symmetry_1
_geom_angle_site_symmetry_3
_geom_angle
_geom_angle_publ_flag
C7 O3 C10 . . 116.85(14) ?
C1 N1 C3 . . 112.37(14) ?
C1 N1 H1 . . 122.9(15) ?
C3 N1 H1 . . 124.5(15) ?
C3 N2 C4 . . 126.92(15) ?
C3 N2 C2 . . 111.09(14) ?
C4 N2 C2 . . 121.66(14) ?
O1 C1 N1 . . 126.52(17) ?
O1 C1 C2 . . 126.75(17) ?
N1 C1 C2 . . 106.72(15) ?
N2 C2 C1 . . 102.84(14) ?
N2 C2 H2A . . 111.2 ?
C1 C2 H2A . . 111.2 ?
N2 C2 H2B . . 111.2 ?
C1 C2 H2B . . 111.2 ?
H2A C2 H2B . . 109.1 ?
O2 C3 N2 . . 129.43(17) ?
O2 C3 N1 . . 123.60(16) ?
N2 C3 N1 . . 106.95(14) ?
C9 C4 C5 . . 118.78(16) ?
C9 C4 N2 . . 119.40(15) ?
C5 C4 N2 . . 121.82(16) ?
C6 C5 C4 . . 120.02(17) ?
C6 C5 H5 . . 120.0 ?
C4 C5 H5 . . 120.0 ?
C5 C6 C7 . . 120.87(17) ?
C5 C6 H6 . . 119.6 ?
C7 C6 H6 . . 119.6 ?
O3 C7 C8 . . 124.53(17) ?
O3 C7 C6 . . 115.84(16) ?
C8 C7 C6 . . 119.62(16) ?
C7 C8 C9 . . 119.67(17) ?
C7 C8 H8 . . 120.2 ?
C9 C8 H8 . . 120.2 ?
C4 C9 C8 . . 121.02(16) ?
C4 C9 H9 . . 119.5 ?
C8 C9 H9 . . 119.5 ?
O3 C10 H10A . . 109.5 ?
O3 C10 H10B . . 109.5 ?
H10A C10 H10B . . 109.5 ?
O3 C10 H10C . . 109.5 ?
H10A C10 H10C . . 109.5 ?
H10B C10 H10C . . 109.5 ?

loop_
_geom_bond_atom_site_label_1
_geom_bond_atom_site_label_2
_geom_bond_site_symmetry_2
_geom_bond_distance
_geom_bond_publ_flag
O1 C1 . 1.223(2) ?
O2 C3 . 1.217(2) ?
O3 C7 . 1.370(2) ?
O3 C10 . 1.425(2) ?
N1 C1 . 1.354(2) ?
N1 C3 . 1.406(2) ?
N1 H1 . 0.911(10) ?
N2 C3 . 1.360(2) ?
N2 C4 . 1.420(2) ?
N2 C2 . 1.460(2) ?
C1 C2 . 1.506(2) ?
C2 H2A . 0.9900 ?
C2 H2B . 0.9900 ?
C4 C9 . 1.385(2) ?
C4 C5 . 1.403(2) ?
C5 C6 . 1.382(2) ?
C5 H5 . 0.9500 ?
C6 C7 . 1.388(3) ?
C6 H6 . 0.9500 ?
C7 C8 . 1.384(2) ?
C8 C9 . 1.397(2) ?
C8 H8 . 0.9500 ?
C9 H9 . 0.9500 ?
C10 H10A . 0.9800 ?
C10 H10B . 0.9800 ?
C10 H10C . 0.9800 ?

loop_
_geom_contact_publ_flag
y
y
y
n
n

loop_
_geom_hbond_atom_site_label_D
_geom_hbond_atom_site_label_H
_geom_hbond_atom_site_label_A
_geom_hbond_site_symmetry_A
_geom_hbond_distance_DH
_geom_hbond_distance_HA
_geom_hbond_distance_DA
_geom_hbond_angle_DHA
N1 H1 O1 3_556 0.911(10) 1.946(10) 2.8512(19) 172(2)
C2 H2A O2 1_565 0.99 2.34 3.291(2) 160
C8 H8 O2 1_665 0.95 2.42 3.203(2) 140
Cg1 . Cg1 3_655 . . 3.705(3) .
Cg1 . Cg2 1_655 . . 3.622(3) .

loop_
_geom_torsion_atom_site_label_1
_geom_torsion_atom_site_label_2
_geom_torsion_atom_site_label_3
_geom_torsion_atom_site_label_4
_geom_torsion_site_symmetry_1
_geom_torsion_site_symmetry_2
_geom_torsion_site_symmetry_3
_geom_torsion_site_symmetry_4
_geom_torsion
_geom_torsion_publ_flag
C3 N1 C1 O1 . . . . 179.61(16) ?
C3 N1 C1 C2 . . . . -0.94(18) ?
C3 N2 C2 C1 . . . . 1.19(18) ?
C4 N2 C2 C1 . . . . 175.05(14) ?
O1 C1 C2 N2 . . . . 179.32(16) ?
N1 C1 C2 N2 . . . . -0.13(17) ?
C4 N2 C3 O2 . . . . 6.1(3) ?
C2 N2 C3 O2 . . . . 179.53(17) ?
C4 N2 C3 N1 . . . . -175.22(14) ?
C2 N2 C3 N1 . . . . -1.77(19) ?
C1 N1 C3 O2 . . . . -179.49(15) ?
C1 N1 C3 N2 . . . . 1.71(19) ?
C3 N2 C4 C9 . . . . 179.43(16) ?
C2 N2 C4 C9 . . . . 6.6(2) ?
C3 N2 C4 C5 . . . . -0.8(3) ?
C2 N2 C4 C5 . . . . -173.66(15) ?
C9 C4 C5 C6 . . . . -1.4(2) ?
N2 C4 C5 C6 . . . . 178.85(15) ?
C4 C5 C6 C7 . . . . 0.3(3) ?
C10 O3 C7 C8 . . . . 4.6(2) ?
C10 O3 C7 C6 . . . . -176.52(15) ?
C5 C6 C7 O3 . . . . -178.02(15) ?
C5 C6 C7 C8 . . . . 0.9(3) ?
O3 C7 C8 C9 . . . . 177.92(14) ?
C6 C7 C8 C9 . . . . -0.9(2) ?
C5 C4 C9 C8 . . . . 1.4(3) ?
N2 C4 C9 C8 . . . . -178.85(14) ?
C7 C8 C9 C4 . . . . -0.3(3) ?

loop_
_cod_related_entry_id
_cod_related_entry_database
_cod_related_entry_code
1 ChemSpider 733765
